data_7014335
loop_
_publ_author_name
'Milanov, Andrian P.'
'Seidel, R\"udiger W'
'Barreca, Davide'
'Gasparotto, Alberto'
'Winter, Manuela'
'Feydt, J\"urgen'
'Irsen, Stephan'
'Becker, Hans-Werner'
'Devi, Anjana'

_publ_section_title
;
 Malonate complexes of dysprosium: synthesis, characterization and
 application for LI-MOCVD of dysprosium containing thin films.
;
_journal_issue 1
_journal_name_full 'Dalton transactions (Cambridge, England : 2003)'
_journal_page_first 62
_journal_page_last 78
_journal_paper_doi 10.1039/c0dt00455c
_journal_volume 40
_journal_year 2011
_chemical_formula_sum 'C32 H62 Dy N O12 Si6'
_chemical_formula_weight 983.87
_chemical_name_systematic
;
?
;
_space_group_IT_number 15
_symmetry_cell_setting monoclinic
_symmetry_space_group_name_Hall '-C 2yc'
_symmetry_space_group_name_H-M 'C 1 2/c 1'
_atom_sites_solution_hydrogens geom
_atom_sites_solution_primary direct
_atom_sites_solution_secondary difmap
_audit_creation_method SHELXL-97
_cell_angle_alpha 90.00
_cell_angle_beta 109.218(3)
_cell_angle_gamma 90.00
_cell_formula_units_Z 8
_cell_length_a 21.8588(6)
_cell_length_b 21.5855(7)
_cell_length_c 22.2231(8)
_cell_measurement_reflns_used 10000
_cell_measurement_temperature 113(2)
_cell_measurement_theta_max 27.500
_cell_measurement_theta_min 2.637
_cell_volume 9901.3(6)
_computing_cell_refinement 'CrysAlis RED 1.171.13, Oxford Diffraction'
_computing_data_collection 'CrysAlis CCD 1.171.13, Oxford Diffraction'
_computing_data_reduction 'CrysAlis RED 1.171.13, Oxford Diffraction'
_computing_molecular_graphics SHELXL-97
_computing_publication_material SHELXL-97
_computing_structure_refinement 'SHELXL-97 (Sheldrick, 1997)'
_computing_structure_solution 'SHELXS-97 (Sheldrick, 1990)'
_diffrn_ambient_temperature 113(2)
_diffrn_measured_fraction_theta_full 0.997
_diffrn_measured_fraction_theta_max 0.997
_diffrn_measurement_device_type 'Sapphire2-CCD, Oxford Diffraction'
_diffrn_measurement_method '1109 images at 1.0 deg. in \w and 15 sec.'
_diffrn_radiation_monochromator graphite
_diffrn_radiation_source 'Enhance (Mo) X-ray Source'
_diffrn_radiation_type MoK\a
_diffrn_radiation_wavelength 0.71073
_diffrn_reflns_av_R_equivalents 0.0388
_diffrn_reflns_av_sigmaI/netI 0.0217
_diffrn_reflns_limit_h_max 28
_diffrn_reflns_limit_h_min -28
_diffrn_reflns_limit_k_max 28
_diffrn_reflns_limit_k_min -28
_diffrn_reflns_limit_l_max 27
_diffrn_reflns_limit_l_min -28
_diffrn_reflns_number 91209
_diffrn_reflns_theta_full 27.58
_diffrn_reflns_theta_max 27.58
_diffrn_reflns_theta_min 2.71
_exptl_absorpt_coefficient_mu 1.703
_exptl_absorpt_correction_T_max 0.680
_exptl_absorpt_correction_T_min 0.460
_exptl_absorpt_correction_type empirical
_exptl_absorpt_process_details abspack
_exptl_crystal_colour colourless
_exptl_crystal_density_diffrn 1.320
_exptl_crystal_density_method 'not measured'
_exptl_crystal_description prism
_exptl_crystal_F_000 4056
_exptl_crystal_size_max 0.55
_exptl_crystal_size_mid 0.38
_exptl_crystal_size_min 0.21
_refine_diff_density_max 1.943
_refine_diff_density_min -0.764
_refine_diff_density_rms 0.093
_refine_ls_extinction_method none
_refine_ls_goodness_of_fit_ref 1.172
_refine_ls_hydrogen_treatment constr
_refine_ls_matrix_type full
_refine_ls_number_parameters 469
_refine_ls_number_reflns 11441
_refine_ls_number_restraints 0
_refine_ls_restrained_S_all 1.172
_refine_ls_R_factor_all 0.0454
_refine_ls_R_factor_gt 0.0280
_refine_ls_shift/su_max 0.005
_refine_ls_shift/su_mean 0.000
_refine_ls_structure_factor_coef Fsqd
_refine_ls_weighting_details 'calc w=1/[\s^2^(Fo^2^)+(0.0245P)^2^+24.4031P] where P=(Fo^2^+2Fc^2^)/3'
_refine_ls_weighting_scheme calc
_refine_ls_wR_factor_gt 0.0597
_refine_ls_wR_factor_ref 0.0674
_reflns_number_gt 9220
_reflns_number_total 11441
_reflns_threshold_expression >2sigma(I)
_cod_data_source_file C0DT00455C.TXT
_cod_data_source_block cvd190b
_cod_original_sg_symbol_H-M C2/c
_cod_database_code 7014335

loop_
_symmetry_equiv_pos_as_xyz
'x, y, z'
'-x, y, -z+1/2'
'x+1/2, y+1/2, z'
'-x+1/2, y+1/2, -z+1/2'
'-x, -y, -z'
'x, -y, z-1/2'
'-x+1/2, -y+1/2, -z'
'x+1/2, -y+1/2, z-1/2'

loop_
_atom_site_label
_atom_site_type_symbol
_atom_site_fract_x
_atom_site_fract_y
_atom_site_fract_z
_atom_site_U_iso_or_equiv
_atom_site_adp_type
_atom_site_occupancy
_atom_site_symmetry_multiplicity
_atom_site_calc_flag
_atom_site_refinement_flags
_atom_site_disorder_assembly
_atom_site_disorder_group
Dy1 Dy 0.727683(6) 0.570212(5) 0.850067(5) 0.01558(4) Uani 1 1 d . . .
Si1 Si 0.92984(3) 0.43517(4) 0.87816(3) 0.02099(15) Uani 1 1 d . . .
Si3 Si 0.56785(4) 0.70050(4) 0.92574(4) 0.02622(17) Uani 1 1 d . . .
Si2 Si 0.58090(4) 0.48265(4) 0.63917(4) 0.02845(18) Uani 1 1 d . . .
Si5 Si 0.90206(4) 0.71181(4) 0.82280(4) 0.02849(17) Uani 1 1 d . . .
Si6 Si 0.81817(4) 0.55074(4) 1.09616(4) 0.03018(19) Uani 1 1 d . . .
Si7 Si 0.67071(4) 0.35655(4) 0.91472(4) 0.02952(18) Uani 1 1 d . . .
O8 O 0.64652(10) 0.42230(9) 0.94094(9) 0.0253(4) Uani 1 1 d . . .
O1 O 0.80630(9) 0.50182(8) 0.84472(8) 0.0210(4) Uani 1 1 d . . .
O9 O 0.81231(9) 0.63622(9) 0.86151(8) 0.0218(4) Uani 1 1 d . . .
O4 O 0.85609(9) 0.41763(8) 0.82563(9) 0.0220(4) Uani 1 1 d . . .
O2 O 0.68697(8) 0.52471(8) 0.75229(8) 0.0200(4) Uani 1 1 d . . .
O5 O 0.68198(9) 0.48445(8) 0.87921(8) 0.0214(4) Uani 1 1 d . . .
O11 O 0.86365(9) 0.57158(10) 1.05113(9) 0.0286(4) Uani 1 1 d . . .
O7 O 0.58491(10) 0.62555(9) 0.94488(9) 0.0267(4) Uani 1 1 d . . .
O6 O 0.64676(9) 0.60958(8) 0.88330(8) 0.0208(4) Uani 1 1 d . . .
O10 O 0.78331(9) 0.57142(9) 0.95761(8) 0.0215(4) Uani 1 1 d . . .
N1 N 0.68737(11) 0.65993(10) 0.77188(11) 0.0231(5) Uani 1 1 d . . .
O12 O 0.91464(9) 0.66952(10) 0.88946(9) 0.0276(4) Uani 1 1 d . . .
O3 O 0.65330(9) 0.45033(9) 0.67892(9) 0.0258(4) Uani 1 1 d . . .
C2 C 0.75218(12) 0.43582(12) 0.75758(12) 0.0192(5) Uani 1 1 d . . .
H2A H 0.7544 0.3968 0.7387 0.023 Uiso 1 1 calc R . .
C7 C 0.86796(13) 0.63921(12) 0.90384(13) 0.0215(5) Uani 1 1 d . . .
C6 C 0.61958(12) 0.58683(13) 0.92113(12) 0.0201(5) Uani 1 1 d . . .
C9 C 0.84103(13) 0.58543(13) 0.98864(12) 0.0217(5) Uani 1 1 d . . .
C3 C 0.69732(12) 0.47278(12) 0.73149(11) 0.0181(5) Uani 1 1 d . . .
C1 C 0.80391(12) 0.45457(12) 0.81060(12) 0.0187(5) Uani 1 1 d . . .
C5 C 0.62139(13) 0.52610(13) 0.94088(13) 0.0222(5) Uani 1 1 d . . .
H5A H 0.6010 0.5159 0.9713 0.027 Uiso 1 1 calc R . .
C4 C 0.65161(13) 0.47909(12) 0.91845(12) 0.0207(5) Uani 1 1 d . . .
C8 C 0.88524(13) 0.61519(13) 0.96541(12) 0.0228(6) Uani 1 1 d . . .
H8A H 0.9289 0.6193 0.9926 0.027 Uiso 1 1 calc R . .
C21 C 0.54092(15) 0.42021(16) 0.58321(15) 0.0381(8) Uani 1 1 d . . .
H21A H 0.5652 0.4124 0.5539 0.057 Uiso 1 1 calc R . .
H21B H 0.4966 0.4327 0.5588 0.057 Uiso 1 1 calc R . .
H21C H 0.5398 0.3824 0.6072 0.057 Uiso 1 1 calc R . .
C111 C 0.69863(16) 0.65892(14) 0.71633(14) 0.0310(7) Uani 1 1 d . . .
H11A H 0.7131 0.6213 0.7033 0.037 Uiso 1 1 calc R . .
C11 C 0.92694(15) 0.43362(16) 0.96053(14) 0.0347(7) Uani 1 1 d . . .
H11B H 0.9114 0.3930 0.9690 0.052 Uiso 1 1 calc R . .
H11C H 0.8974 0.4659 0.9654 0.052 Uiso 1 1 calc R . .
H11D H 0.9704 0.4411 0.9908 0.052 Uiso 1 1 calc R . .
C32 C 0.51527(18) 0.72105(15) 0.97334(16) 0.0382(8) Uani 1 1 d . . .
H32A H 0.5404 0.7186 1.0188 0.057 Uiso 1 1 calc R . .
H32B H 0.4788 0.6921 0.9635 0.057 Uiso 1 1 calc R . .
H32C H 0.4989 0.7633 0.9628 0.057 Uiso 1 1 calc R . .
C12 C 0.95869(15) 0.51043(14) 0.85792(16) 0.0327(7) Uani 1 1 d . . .
H12A H 0.9594 0.5091 0.8141 0.049 Uiso 1 1 calc R . .
H12B H 1.0025 0.5186 0.8872 0.049 Uiso 1 1 calc R . .
H12C H 0.9295 0.5435 0.8618 0.049 Uiso 1 1 calc R . .
C13 C 0.97864(14) 0.37108(14) 0.86283(14) 0.0297(6) Uani 1 1 d . . .
H13A H 0.9788 0.3737 0.8189 0.044 Uiso 1 1 calc R . .
H13B H 0.9598 0.3314 0.8692 0.044 Uiso 1 1 calc R . .
H13C H 1.0231 0.3741 0.8923 0.044 Uiso 1 1 calc R . .
C114 C 0.65716(16) 0.76664(15) 0.75143(17) 0.0364(7) Uani 1 1 d . . .
H11E H 0.6427 0.8039 0.7652 0.044 Uiso 1 1 calc R . .
C115 C 0.66658(14) 0.71343(14) 0.78857(15) 0.0296(6) Uani 1 1 d . . .
H11F H 0.6578 0.7151 0.8277 0.036 Uiso 1 1 calc R . .
C113 C 0.66910(16) 0.76450(15) 0.69461(16) 0.0380(8) Uani 1 1 d . . .
H11G H 0.6628 0.8001 0.6682 0.046 Uiso 1 1 calc R . .
C51 C 0.87867(18) 0.66096(17) 0.75128(16) 0.0430(8) Uani 1 1 d . . .
H51A H 0.8357 0.6433 0.7449 0.065 Uiso 1 1 calc R . .
H51B H 0.9104 0.6274 0.7575 0.065 Uiso 1 1 calc R . .
H51C H 0.8776 0.6853 0.7138 0.065 Uiso 1 1 calc R . .
C31 C 0.52226(18) 0.70450(17) 0.83897(16) 0.0429(8) Uani 1 1 d . . .
H31A H 0.5511 0.6935 0.8149 0.064 Uiso 1 1 calc R . .
H31B H 0.5059 0.7467 0.8278 0.064 Uiso 1 1 calc R . .
H31C H 0.4858 0.6755 0.8285 0.064 Uiso 1 1 calc R . .
C71 C 0.75889(18) 0.35639(17) 0.9291(2) 0.0489(9) Uani 1 1 d . . .
H71A H 0.7694 0.3878 0.9023 0.073 Uiso 1 1 calc R . .
H71B H 0.7721 0.3155 0.9187 0.073 Uiso 1 1 calc R . .
H71C H 0.7819 0.3657 0.9741 0.073 Uiso 1 1 calc R . .
C61 C 0.87896(16) 0.5528(2) 1.17712(14) 0.0482(10) Uani 1 1 d . . .
H61A H 0.9127 0.5219 1.1802 0.072 Uiso 1 1 calc R . .
H61B H 0.8578 0.5435 1.2087 0.072 Uiso 1 1 calc R . .
H61C H 0.8986 0.5941 1.1854 0.072 Uiso 1 1 calc R . .
C62 C 0.75252(16) 0.60792(18) 1.08644(15) 0.0396(8) Uani 1 1 d . . .
H62A H 0.7216 0.6052 1.0431 0.059 Uiso 1 1 calc R . .
H62B H 0.7710 0.6497 1.0939 0.059 Uiso 1 1 calc R . .
H62C H 0.7302 0.5991 1.1172 0.059 Uiso 1 1 calc R . .
C53 C 0.84206(17) 0.77308(15) 0.81986(17) 0.0386(8) Uani 1 1 d . . .
H53A H 0.8572 0.7981 0.8588 0.058 Uiso 1 1 calc R . .
H53B H 0.8004 0.7540 0.8166 0.058 Uiso 1 1 calc R . .
H53C H 0.8367 0.7996 0.7827 0.058 Uiso 1 1 calc R . .
C52 C 0.98319(17) 0.74542(19) 0.83535(18) 0.0466(9) Uani 1 1 d . . .
H52A H 0.9952 0.7722 0.8731 0.070 Uiso 1 1 calc R . .
H52B H 0.9823 0.7699 0.7979 0.070 Uiso 1 1 calc R . .
H52C H 1.0150 0.7120 0.8417 0.070 Uiso 1 1 calc R . .
C112 C 0.69027(18) 0.71002(16) 0.67674(15) 0.0409(8) Uani 1 1 d . . .
H11H H 0.6991 0.7073 0.6377 0.049 Uiso 1 1 calc R . .
C73 C 0.64961(19) 0.29681(16) 0.96557(18) 0.0452(9) Uani 1 1 d . . .
H73A H 0.6754 0.3038 1.0103 0.068 Uiso 1 1 calc R . .
H73B H 0.6589 0.2555 0.9525 0.068 Uiso 1 1 calc R . .
H73C H 0.6035 0.2999 0.9605 0.068 Uiso 1 1 calc R . .
C72 C 0.6240(2) 0.34680(17) 0.82920(17) 0.0521(10) Uani 1 1 d . . .
H72A H 0.6366 0.3790 0.8045 0.078 Uiso 1 1 calc R . .
H72B H 0.5776 0.3503 0.8229 0.078 Uiso 1 1 calc R . .
H72C H 0.6330 0.3059 0.8149 0.078 Uiso 1 1 calc R . .
C33 C 0.64343(19) 0.74635(17) 0.95147(19) 0.0478(9) Uani 1 1 d . . .
H33A H 0.6644 0.7418 0.9976 0.072 Uiso 1 1 calc R . .
H33B H 0.6333 0.7901 0.9412 0.072 Uiso 1 1 calc R . .
H33C H 0.6727 0.7315 0.9293 0.072 Uiso 1 1 calc R . .
C22 C 0.53677(18) 0.4989(3) 0.69531(18) 0.0696(15) Uani 1 1 d . . .
H22A H 0.5588 0.5321 0.7245 0.104 Uiso 1 1 calc R . .
H22B H 0.5356 0.4614 0.7198 0.104 Uiso 1 1 calc R . .
H22D H 0.4924 0.5118 0.6715 0.104 Uiso 1 1 calc R . .
C23 C 0.5910(2) 0.55294(17) 0.59680(18) 0.0554(11) Uani 1 1 d . . .
H23A H 0.6123 0.5851 0.6278 0.083 Uiso 1 1 calc R . .
H23D H 0.5484 0.5678 0.5699 0.083 Uiso 1 1 calc R . .
H23B H 0.6176 0.5435 0.5701 0.083 Uiso 1 1 calc R . .
C63 C 0.7870(2) 0.47131(19) 1.0764(2) 0.0582(11) Uani 1 1 d . . .
H63D H 0.7549 0.4707 1.0335 0.087 Uiso 1 1 calc R . .
H63A H 0.7666 0.4575 1.1073 0.087 Uiso 1 1 calc R . .
H63B H 0.8228 0.4435 1.0779 0.087 Uiso 1 1 calc R . .

loop_
_atom_site_aniso_label
_atom_site_aniso_U_11
_atom_site_aniso_U_22
_atom_site_aniso_U_33
_atom_site_aniso_U_23
_atom_site_aniso_U_13
_atom_site_aniso_U_12
Dy1 0.01643(6) 0.01533(6) 0.01481(6) -0.00025(5) 0.00491(4) 0.00084(5)
Si1 0.0158(3) 0.0230(4) 0.0210(3) -0.0036(3) 0.0018(3) 0.0032(3)
Si3 0.0339(4) 0.0220(4) 0.0274(4) 0.0009(3) 0.0163(3) 0.0072(3)
Si2 0.0209(4) 0.0403(5) 0.0190(4) -0.0059(3) -0.0004(3) 0.0092(3)
Si5 0.0278(4) 0.0302(4) 0.0301(4) 0.0021(3) 0.0131(3) -0.0051(3)
Si6 0.0230(4) 0.0486(5) 0.0180(4) 0.0041(3) 0.0055(3) -0.0018(4)
Si7 0.0414(5) 0.0173(4) 0.0354(4) 0.0013(3) 0.0202(4) -0.0009(3)
O8 0.0305(11) 0.0190(10) 0.0309(10) 0.0022(8) 0.0160(8) -0.0006(8)
O1 0.0177(9) 0.0212(10) 0.0214(9) -0.0029(7) 0.0029(7) 0.0032(7)
O9 0.0209(9) 0.0224(10) 0.0208(9) 0.0016(7) 0.0050(7) -0.0028(7)
O4 0.0155(9) 0.0228(10) 0.0240(9) -0.0026(7) 0.0014(7) 0.0048(7)
O2 0.0187(9) 0.0206(9) 0.0175(9) -0.0010(7) 0.0015(7) 0.0051(7)
O5 0.0252(10) 0.0176(9) 0.0234(9) -0.0014(7) 0.0109(8) -0.0005(7)
O11 0.0214(10) 0.0483(13) 0.0148(9) 0.0019(9) 0.0045(7) -0.0001(9)
O7 0.0328(11) 0.0229(10) 0.0303(10) 0.0016(8) 0.0184(9) 0.0069(8)
O6 0.0230(10) 0.0170(9) 0.0233(9) 0.0017(7) 0.0090(8) 0.0026(7)
O10 0.0197(9) 0.0274(10) 0.0173(8) -0.0014(8) 0.0060(7) -0.0037(8)
N1 0.0227(12) 0.0195(12) 0.0250(11) 0.0022(9) 0.0051(9) 0.0005(9)
O12 0.0223(10) 0.0327(11) 0.0289(10) 0.0018(8) 0.0098(8) -0.0057(8)
O3 0.0197(10) 0.0298(10) 0.0217(9) -0.0079(8) -0.0015(8) 0.0041(8)
C2 0.0173(12) 0.0191(13) 0.0195(12) -0.0032(10) 0.0039(10) 0.0029(10)
C7 0.0200(13) 0.0168(13) 0.0266(13) -0.0050(10) 0.0063(11) -0.0012(10)
C6 0.0136(12) 0.0305(15) 0.0155(12) -0.0019(10) 0.0037(9) 0.0038(10)
C9 0.0227(13) 0.0267(14) 0.0159(12) -0.0040(10) 0.0066(10) 0.0030(11)
C3 0.0174(12) 0.0211(13) 0.0152(11) -0.0003(9) 0.0045(9) -0.0014(10)
C1 0.0172(12) 0.0198(13) 0.0207(12) 0.0021(10) 0.0084(10) 0.0028(10)
C5 0.0217(13) 0.0247(14) 0.0223(13) 0.0012(10) 0.0101(11) 0.0009(11)
C4 0.0189(13) 0.0200(13) 0.0210(12) 0.0000(10) 0.0034(10) -0.0002(10)
C8 0.0185(13) 0.0280(15) 0.0211(13) -0.0041(11) 0.0055(10) -0.0003(11)
C21 0.0270(16) 0.048(2) 0.0309(16) -0.0058(14) -0.0021(13) -0.0021(14)
C111 0.0421(18) 0.0237(15) 0.0270(15) 0.0052(12) 0.0111(13) 0.0014(13)
C11 0.0288(15) 0.049(2) 0.0235(14) -0.0013(14) 0.0040(12) 0.0070(14)
C32 0.053(2) 0.0290(17) 0.0427(18) 0.0027(14) 0.0299(16) 0.0145(15)
C12 0.0294(16) 0.0268(16) 0.0436(18) -0.0057(13) 0.0144(14) -0.0030(12)
C13 0.0202(14) 0.0312(16) 0.0327(15) -0.0049(12) 0.0022(12) 0.0065(12)
C114 0.0343(18) 0.0230(15) 0.052(2) 0.0059(14) 0.0136(15) 0.0064(13)
C115 0.0307(16) 0.0250(15) 0.0339(16) 0.0039(12) 0.0116(13) 0.0041(12)
C113 0.0395(18) 0.0281(17) 0.0414(18) 0.0158(14) 0.0067(15) 0.0003(14)
C51 0.051(2) 0.048(2) 0.0327(17) -0.0045(15) 0.0178(16) -0.0053(17)
C31 0.046(2) 0.047(2) 0.0358(18) 0.0063(15) 0.0146(15) 0.0242(17)
C71 0.053(2) 0.0359(19) 0.070(3) 0.0150(18) 0.036(2) 0.0164(17)
C61 0.0298(17) 0.096(3) 0.0187(15) 0.0046(16) 0.0075(13) 0.0071(18)
C62 0.0297(17) 0.063(2) 0.0279(16) 0.0002(15) 0.0120(13) 0.0023(16)
C53 0.0397(19) 0.0310(17) 0.0473(19) 0.0088(14) 0.0175(15) -0.0016(14)
C52 0.0366(19) 0.057(2) 0.052(2) 0.0049(18) 0.0235(17) -0.0138(17)
C112 0.061(2) 0.0346(18) 0.0289(16) 0.0095(14) 0.0171(15) -0.0006(16)
C73 0.061(2) 0.0268(17) 0.052(2) 0.0081(15) 0.0235(18) 0.0008(16)
C72 0.081(3) 0.038(2) 0.041(2) -0.0116(16) 0.0248(19) -0.026(2)
C33 0.058(2) 0.038(2) 0.056(2) -0.0180(17) 0.0299(19) -0.0119(17)
C22 0.0278(19) 0.141(5) 0.037(2) -0.023(2) 0.0063(16) 0.021(2)
C23 0.070(3) 0.039(2) 0.0366(19) -0.0011(15) -0.0111(18) 0.0048(18)
C63 0.054(2) 0.052(2) 0.057(2) 0.0141(19) 0.004(2) -0.008(2)

loop_
_atom_type_symbol
_atom_type_description
_atom_type_scat_dispersion_real
_atom_type_scat_dispersion_imag
_atom_type_scat_source
C C 0.0033 0.0016 'International Tables Vol C Tables 4.2.6.8 and 6.1.1.4'
H H 0.0000 0.0000 'International Tables Vol C Tables 4.2.6.8 and 6.1.1.4'
N N 0.0061 0.0033 'International Tables Vol C Tables 4.2.6.8 and 6.1.1.4'
O O 0.0106 0.0060 'International Tables Vol C Tables 4.2.6.8 and 6.1.1.4'
Si Si 0.0817 0.0704 'International Tables Vol C Tables 4.2.6.8 and 6.1.1.4'
Dy Dy -0.1892 4.4098 'International Tables Vol C Tables 4.2.6.8 and 6.1.1.4'

loop_
_geom_angle_atom_site_label_1
_geom_angle_atom_site_label_2
_geom_angle_atom_site_label_3
_geom_angle
_geom_angle_site_symmetry_1
_geom_angle_site_symmetry_3
_geom_angle_publ_flag
O2 Dy1 O9 115.01(7) . . ?
O2 Dy1 O6 111.47(6) . . ?
O9 Dy1 O6 114.57(7) . . ?
O2 Dy1 O5 81.49(6) . . ?
O9 Dy1 O5 152.15(7) . . ?
O6 Dy1 O5 75.79(6) . . ?
O2 Dy1 O10 154.51(6) . . ?
O9 Dy1 O10 75.22(6) . . ?
O6 Dy1 O10 82.01(6) . . ?
O5 Dy1 O10 81.15(6) . . ?
O2 Dy1 O1 74.81(6) . . ?
O9 Dy1 O1 79.30(7) . . ?
O6 Dy1 O1 157.54(7) . . ?
O5 Dy1 O1 84.19(7) . . ?
O10 Dy1 O1 84.97(6) . . ?
O2 Dy1 N1 74.92(7) . . ?
O9 Dy1 N1 71.83(7) . . ?
O6 Dy1 N1 78.95(7) . . ?
O5 Dy1 N1 135.87(7) . . ?
O10 Dy1 N1 130.11(7) . . ?
O1 Dy1 N1 123.21(7) . . ?
O4 Si1 C13 100.49(11) . . ?
O4 Si1 C12 110.61(13) . . ?
C13 Si1 C12 110.43(15) . . ?
O4 Si1 C11 110.05(13) . . ?
C13 Si1 C11 112.24(15) . . ?
C12 Si1 C11 112.41(15) . . ?
O7 Si3 C33 109.61(16) . . ?
O7 Si3 C32 102.31(13) . . ?
C33 Si3 C32 110.75(17) . . ?
O7 Si3 C31 107.78(14) . . ?
C33 Si3 C31 114.56(18) . . ?
C32 Si3 C31 111.06(16) . . ?
O3 Si2 C23 111.07(16) . . ?
O3 Si2 C22 109.48(15) . . ?
C23 Si2 C22 111.6(2) . . ?
O3 Si2 C21 101.83(13) . . ?
C23 Si2 C21 111.57(16) . . ?
C22 Si2 C21 110.9(2) . . ?
O12 Si5 C53 109.11(13) . . ?
O12 Si5 C52 102.07(14) . . ?
C53 Si5 C52 111.01(17) . . ?
O12 Si5 C51 110.56(14) . . ?
C53 Si5 C51 113.57(17) . . ?
C52 Si5 C51 109.92(17) . . ?
O11 Si6 C63 110.53(17) . . ?
O11 Si6 C62 109.78(14) . . ?
C63 Si6 C62 112.36(19) . . ?
O11 Si6 C61 101.26(13) . . ?
C63 Si6 C61 110.16(19) . . ?
C62 Si6 C61 112.21(17) . . ?
O8 Si7 C71 111.72(15) . . ?
O8 Si7 C72 108.74(16) . . ?
C71 Si7 C72 111.7(2) . . ?
O8 Si7 C73 101.78(14) . . ?
C71 Si7 C73 110.17(17) . . ?
C72 Si7 C73 112.32(17) . . ?
C4 O8 Si7 124.54(17) . . ?
C1 O1 Dy1 131.81(16) . . ?
C7 O9 Dy1 131.11(17) . . ?
C1 O4 Si1 125.28(17) . . ?
C3 O2 Dy1 132.15(16) . . ?
C4 O5 Dy1 130.16(17) . . ?
C9 O11 Si6 125.68(18) . . ?
C6 O7 Si3 127.15(18) . . ?
C6 O6 Dy1 130.19(16) . . ?
C9 O10 Dy1 131.62(16) . . ?
C111 N1 C115 116.9(2) . . ?
C111 N1 Dy1 119.23(19) . . ?
C115 N1 Dy1 122.56(19) . . ?
C7 O12 Si5 124.02(18) . . ?
C3 O3 Si2 126.06(17) . . ?
C3 C2 C1 122.0(2) . . ?
C3 C2 H2A 119.0 . . ?
C1 C2 H2A 119.0 . . ?
O9 C7 O12 117.9(2) . . ?
O9 C7 C8 126.3(3) . . ?
O12 C7 C8 115.8(2) . . ?
O6 C6 O7 117.6(2) . . ?
O6 C6 C5 127.2(2) . . ?
O7 C6 C5 115.2(2) . . ?
O10 C9 O11 118.3(2) . . ?
O10 C9 C8 126.9(2) . . ?
O11 C9 C8 114.9(2) . . ?
O2 C3 O3 118.6(2) . . ?
O2 C3 C2 126.0(2) . . ?
O3 C3 C2 115.4(2) . . ?
O1 C1 O4 117.9(2) . . ?
O1 C1 C2 127.1(2) . . ?
O4 C1 C2 115.1(2) . . ?
C6 C5 C4 123.2(2) . . ?
C6 C5 H5A 118.4 . . ?
C4 C5 H5A 118.4 . . ?
O5 C4 O8 117.9(2) . . ?
O5 C4 C5 126.9(2) . . ?
O8 C4 C5 115.2(2) . . ?
C9 C8 C7 122.6(2) . . ?
C9 C8 H8A 118.7 . . ?
C7 C8 H8A 118.7 . . ?
Si2 C21 H21A 109.5 . . ?
Si2 C21 H21B 109.5 . . ?
H21A C21 H21B 109.5 . . ?
Si2 C21 H21C 109.5 . . ?
H21A C21 H21C 109.5 . . ?
H21B C21 H21C 109.5 . . ?
N1 C111 C112 123.2(3) . . ?
N1 C111 H11A 118.4 . . ?
C112 C111 H11A 118.4 . . ?
Si1 C11 H11B 109.5 . . ?
Si1 C11 H11C 109.5 . . ?
H11B C11 H11C 109.5 . . ?
Si1 C11 H11D 109.5 . . ?
H11B C11 H11D 109.5 . . ?
H11C C11 H11D 109.5 . . ?
Si3 C32 H32A 109.5 . . ?
Si3 C32 H32B 109.5 . . ?
H32A C32 H32B 109.5 . . ?
Si3 C32 H32C 109.5 . . ?
H32A C32 H32C 109.5 . . ?
H32B C32 H32C 109.5 . . ?
Si1 C12 H12A 109.5 . . ?
Si1 C12 H12B 109.5 . . ?
H12A C12 H12B 109.5 . . ?
Si1 C12 H12C 109.5 . . ?
H12A C12 H12C 109.5 . . ?
H12B C12 H12C 109.5 . . ?
Si1 C13 H13A 109.5 . . ?
Si1 C13 H13B 109.5 . . ?
H13A C13 H13B 109.5 . . ?
Si1 C13 H13C 109.5 . . ?
H13A C13 H13C 109.5 . . ?
H13B C13 H13C 109.5 . . ?
C113 C114 C115 118.9(3) . . ?
C113 C114 H11E 120.6 . . ?
C115 C114 H11E 120.6 . . ?
N1 C115 C114 123.1(3) . . ?
N1 C115 H11F 118.4 . . ?
C114 C115 H11F 118.4 . . ?
C112 C113 C114 118.7(3) . . ?
C112 C113 H11G 120.6 . . ?
C114 C113 H11G 120.6 . . ?
Si5 C51 H51A 109.5 . . ?
Si5 C51 H51B 109.5 . . ?
H51A C51 H51B 109.5 . . ?
Si5 C51 H51C 109.5 . . ?
H51A C51 H51C 109.5 . . ?
H51B C51 H51C 109.5 . . ?
Si3 C31 H31A 109.5 . . ?
Si3 C31 H31B 109.5 . . ?
H31A C31 H31B 109.5 . . ?
Si3 C31 H31C 109.5 . . ?
H31A C31 H31C 109.5 . . ?
H31B C31 H31C 109.5 . . ?
Si7 C71 H71A 109.5 . . ?
Si7 C71 H71B 109.5 . . ?
H71A C71 H71B 109.5 . . ?
Si7 C71 H71C 109.5 . . ?
H71A C71 H71C 109.5 . . ?
H71B C71 H71C 109.5 . . ?
Si6 C61 H61A 109.5 . . ?
Si6 C61 H61B 109.5 . . ?
H61A C61 H61B 109.5 . . ?
Si6 C61 H61C 109.5 . . ?
H61A C61 H61C 109.5 . . ?
H61B C61 H61C 109.5 . . ?
Si6 C62 H62A 109.5 . . ?
Si6 C62 H62B 109.5 . . ?
H62A C62 H62B 109.5 . . ?
Si6 C62 H62C 109.5 . . ?
H62A C62 H62C 109.5 . . ?
H62B C62 H62C 109.5 . . ?
Si5 C53 H53A 109.5 . . ?
Si5 C53 H53B 109.5 . . ?
H53A C53 H53B 109.5 . . ?
Si5 C53 H53C 109.5 . . ?
H53A C53 H53C 109.5 . . ?
H53B C53 H53C 109.5 . . ?
Si5 C52 H52A 109.5 . . ?
Si5 C52 H52B 109.5 . . ?
H52A C52 H52B 109.5 . . ?
Si5 C52 H52C 109.5 . . ?
H52A C52 H52C 109.5 . . ?
H52B C52 H52C 109.5 . . ?
C113 C112 C111 119.1(3) . . ?
C113 C112 H11H 120.5 . . ?
C111 C112 H11H 120.5 . . ?
Si7 C73 H73A 109.5 . . ?
Si7 C73 H73B 109.5 . . ?
H73A C73 H73B 109.5 . . ?
Si7 C73 H73C 109.5 . . ?
H73A C73 H73C 109.5 . . ?
H73B C73 H73C 109.5 . . ?
Si7 C72 H72A 109.5 . . ?
Si7 C72 H72B 109.5 . . ?
H72A C72 H72B 109.5 . . ?
Si7 C72 H72C 109.5 . . ?
H72A C72 H72C 109.5 . . ?
H72B C72 H72C 109.5 . . ?
Si3 C33 H33A 109.5 . . ?
Si3 C33 H33B 109.5 . . ?
H33A C33 H33B 109.5 . . ?
Si3 C33 H33C 109.5 . . ?
H33A C33 H33C 109.5 . . ?
H33B C33 H33C 109.5 . . ?
Si2 C22 H22A 109.5 . . ?
Si2 C22 H22B 109.5 . . ?
H22A C22 H22B 109.5 . . ?
Si2 C22 H22D 109.5 . . ?
H22A C22 H22D 109.5 . . ?
H22B C22 H22D 109.5 . . ?
Si2 C23 H23A 109.5 . . ?
Si2 C23 H23D 109.5 . . ?
H23A C23 H23D 109.5 . . ?
Si2 C23 H23B 109.5 . . ?
H23A C23 H23B 109.5 . . ?
H23D C23 H23B 109.5 . . ?
Si6 C63 H63D 109.5 . . ?
Si6 C63 H63A 109.5 . . ?
H63D C63 H63A 109.5 . . ?
Si6 C63 H63B 109.5 . . ?
H63D C63 H63B 109.5 . . ?
H63A C63 H63B 109.5 . . ?

loop_
_geom_bond_atom_site_label_1
_geom_bond_atom_site_label_2
_geom_bond_distance
_geom_bond_site_symmetry_2
_geom_bond_publ_flag
Dy1 O2 2.2814(17) . ?
Dy1 O9 2.2819(18) . ?
Dy1 O6 2.2926(18) . ?
Dy1 O5 2.2958(18) . ?
Dy1 O10 2.2974(17) . ?
Dy1 O1 2.2981(18) . ?
Dy1 N1 2.557(2) . ?
Si1 O4 1.6929(19) . ?
Si1 C13 1.846(3) . ?
Si1 C12 1.851(3) . ?
Si1 C11 1.853(3) . ?
Si3 O7 1.683(2) . ?
Si3 C33 1.848(4) . ?
Si3 C32 1.854(3) . ?
Si3 C31 1.858(3) . ?
Si2 O3 1.689(2) . ?
Si2 C23 1.837(4) . ?
Si2 C22 1.844(4) . ?
Si2 C21 1.847(3) . ?
Si5 O12 1.684(2) . ?
Si5 C53 1.849(3) . ?
Si5 C52 1.850(3) . ?
Si5 C51 1.859(3) . ?
Si6 O11 1.687(2) . ?
Si6 C63 1.844(4) . ?
Si6 C62 1.851(4) . ?
Si6 C61 1.852(3) . ?
Si7 O8 1.684(2) . ?
Si7 C71 1.847(4) . ?
Si7 C72 1.850(4) . ?
Si7 C73 1.870(3) . ?
O8 C4 1.342(3) . ?
O1 C1 1.262(3) . ?
O9 C7 1.271(3) . ?
O4 C1 1.341(3) . ?
O2 C3 1.261(3) . ?
O5 C4 1.263(3) . ?
O11 C9 1.345(3) . ?
O7 C6 1.347(3) . ?
O6 C6 1.277(3) . ?
O10 C9 1.259(3) . ?
N1 C111 1.336(4) . ?
N1 C115 1.337(4) . ?
O12 C7 1.336(3) . ?
O3 C3 1.336(3) . ?
C2 C3 1.397(4) . ?
C2 C1 1.398(4) . ?
C2 H2A 0.9500 . ?
C7 C8 1.394(4) . ?
C6 C5 1.379(4) . ?
C9 C8 1.393(4) . ?
C5 C4 1.390(4) . ?
C5 H5A 0.9500 . ?
C8 H8A 0.9500 . ?
C21 H21A 0.9800 . ?
C21 H21B 0.9800 . ?
C21 H21C 0.9800 . ?
C111 C112 1.385(4) . ?
C111 H11A 0.9500 . ?
C11 H11B 0.9800 . ?
C11 H11C 0.9800 . ?
C11 H11D 0.9800 . ?
C32 H32A 0.9800 . ?
C32 H32B 0.9800 . ?
C32 H32C 0.9800 . ?
C12 H12A 0.9800 . ?
C12 H12B 0.9800 . ?
C12 H12C 0.9800 . ?
C13 H13A 0.9800 . ?
C13 H13B 0.9800 . ?
C13 H13C 0.9800 . ?
C114 C113 1.372(5) . ?
C114 C115 1.390(4) . ?
C114 H11E 0.9500 . ?
C115 H11F 0.9500 . ?
C113 C112 1.370(5) . ?
C113 H11G 0.9500 . ?
C51 H51A 0.9800 . ?
C51 H51B 0.9800 . ?
C51 H51C 0.9800 . ?
C31 H31A 0.9800 . ?
C31 H31B 0.9800 . ?
C31 H31C 0.9800 . ?
C71 H71A 0.9800 . ?
C71 H71B 0.9800 . ?
C71 H71C 0.9800 . ?
C61 H61A 0.9800 . ?
C61 H61B 0.9800 . ?
C61 H61C 0.9800 . ?
C62 H62A 0.9800 . ?
C62 H62B 0.9800 . ?
C62 H62C 0.9800 . ?
C53 H53A 0.9800 . ?
C53 H53B 0.9800 . ?
C53 H53C 0.9800 . ?
C52 H52A 0.9800 . ?
C52 H52B 0.9800 . ?
C52 H52C 0.9800 . ?
C112 H11H 0.9500 . ?
C73 H73A 0.9800 . ?
C73 H73B 0.9800 . ?
C73 H73C 0.9800 . ?
C72 H72A 0.9800 . ?
C72 H72B 0.9800 . ?
C72 H72C 0.9800 . ?
C33 H33A 0.9800 . ?
C33 H33B 0.9800 . ?
C33 H33C 0.9800 . ?
C22 H22A 0.9800 . ?
C22 H22B 0.9800 . ?
C22 H22D 0.9800 . ?
C23 H23A 0.9800 . ?
C23 H23D 0.9800 . ?
C23 H23B 0.9800 . ?
C63 H63D 0.9800 . ?
C63 H63A 0.9800 . ?
C63 H63B 0.9800 . ?

loop_
_geom_torsion_atom_site_label_1
_geom_torsion_atom_site_label_2
_geom_torsion_atom_site_label_3
_geom_torsion_atom_site_label_4
_geom_torsion
_geom_torsion_site_symmetry_1
_geom_torsion_site_symmetry_2
_geom_torsion_site_symmetry_3
_geom_torsion_site_symmetry_4
_geom_torsion_publ_flag
C71 Si7 O8 C4 62.5(3) . . . . ?
C72 Si7 O8 C4 -61.2(3) . . . . ?
C73 Si7 O8 C4 -179.9(2) . . . . ?
O2 Dy1 O1 C1 -21.0(2) . . . . ?
O9 Dy1 O1 C1 -140.8(2) . . . . ?
O6 Dy1 O1 C1 88.7(3) . . . . ?
O5 Dy1 O1 C1 61.8(2) . . . . ?
O10 Dy1 O1 C1 143.4(2) . . . . ?
N1 Dy1 O1 C1 -81.0(2) . . . . ?
O2 Dy1 O9 C7 -128.7(2) . . . . ?
O6 Dy1 O9 C7 100.2(2) . . . . ?
O5 Dy1 O9 C7 -6.5(3) . . . . ?
O10 Dy1 O9 C7 26.4(2) . . . . ?
O1 Dy1 O9 C7 -61.2(2) . . . . ?
N1 Dy1 O9 C7 168.4(2) . . . . ?
C13 Si1 O4 C1 -170.1(2) . . . . ?
C12 Si1 O4 C1 -53.4(2) . . . . ?
C11 Si1 O4 C1 71.4(2) . . . . ?
O9 Dy1 O2 C3 96.5(2) . . . . ?
O6 Dy1 O2 C3 -131.0(2) . . . . ?
O5 Dy1 O2 C3 -60.0(2) . . . . ?
O10 Dy1 O2 C3 -12.5(3) . . . . ?
O1 Dy1 O2 C3 26.3(2) . . . . ?
N1 Dy1 O2 C3 157.6(2) . . . . ?
O2 Dy1 O5 C4 -140.7(2) . . . . ?
O9 Dy1 O5 C4 90.2(3) . . . . ?
O6 Dy1 O5 C4 -25.9(2) . . . . ?
O10 Dy1 O5 C4 58.1(2) . . . . ?
O1 Dy1 O5 C4 143.9(2) . . . . ?
N1 Dy1 O5 C4 -82.8(2) . . . . ?
C63 Si6 O11 C9 72.8(3) . . . . ?
C62 Si6 O11 C9 -51.7(3) . . . . ?
C61 Si6 O11 C9 -170.5(3) . . . . ?
C33 Si3 O7 C6 -65.6(3) . . . . ?
C32 Si3 O7 C6 176.8(2) . . . . ?
C31 Si3 O7 C6 59.7(3) . . . . ?
O2 Dy1 O6 C6 98.5(2) . . . . ?
O9 Dy1 O6 C6 -128.7(2) . . . . ?
O5 Dy1 O6 C6 23.8(2) . . . . ?
O10 Dy1 O6 C6 -59.0(2) . . . . ?
O1 Dy1 O6 C6 -3.9(3) . . . . ?
N1 Dy1 O6 C6 167.3(2) . . . . ?
O2 Dy1 O10 C9 95.7(3) . . . . ?
O9 Dy1 O10 C9 -21.9(2) . . . . ?
O6 Dy1 O10 C9 -140.0(2) . . . . ?
O5 Dy1 O10 C9 143.2(2) . . . . ?
O1 Dy1 O10 C9 58.4(2) . . . . ?
N1 Dy1 O10 C9 -71.8(2) . . . . ?
O2 Dy1 N1 C111 -41.9(2) . . . . ?
O9 Dy1 N1 C111 81.4(2) . . . . ?
O6 Dy1 N1 C111 -157.9(2) . . . . ?
O5 Dy1 N1 C111 -102.0(2) . . . . ?
O10 Dy1 N1 C111 132.6(2) . . . . ?
O1 Dy1 N1 C111 18.1(2) . . . . ?
O2 Dy1 N1 C115 151.4(2) . . . . ?
O9 Dy1 N1 C115 -85.3(2) . . . . ?
O6 Dy1 N1 C115 35.3(2) . . . . ?
O5 Dy1 N1 C115 91.2(2) . . . . ?
O10 Dy1 N1 C115 -34.2(2) . . . . ?
O1 Dy1 N1 C115 -148.7(2) . . . . ?
C53 Si5 O12 C7 58.2(2) . . . . ?
C52 Si5 O12 C7 175.7(2) . . . . ?
C51 Si5 O12 C7 -67.4(3) . . . . ?
C23 Si2 O3 C3 71.7(3) . . . . ?
C22 Si2 O3 C3 -51.9(3) . . . . ?
C21 Si2 O3 C3 -169.4(2) . . . . ?
Dy1 O9 C7 O12 160.09(17) . . . . ?
Dy1 O9 C7 C8 -21.8(4) . . . . ?
Si5 O12 C7 O9 8.4(3) . . . . ?
Si5 O12 C7 C8 -169.88(19) . . . . ?
Dy1 O6 C6 O7 163.88(16) . . . . ?
Dy1 O6 C6 C5 -16.3(4) . . . . ?
Si3 O7 C6 O6 5.4(3) . . . . ?
Si3 O7 C6 C5 -174.45(19) . . . . ?
Dy1 O10 C9 O11 -168.65(17) . . . . ?
Dy1 O10 C9 C8 12.3(4) . . . . ?
Si6 O11 C9 O10 -13.7(4) . . . . ?
Si6 O11 C9 C8 165.4(2) . . . . ?
Dy1 O2 C3 O3 159.70(17) . . . . ?
Dy1 O2 C3 C2 -21.8(4) . . . . ?
Si2 O3 C3 O2 -4.7(4) . . . . ?
Si2 O3 C3 C2 176.70(19) . . . . ?
C1 C2 C3 O2 -1.9(4) . . . . ?
C1 C2 C3 O3 176.7(2) . . . . ?
Dy1 O1 C1 O4 -169.02(16) . . . . ?
Dy1 O1 C1 C2 11.2(4) . . . . ?
Si1 O4 C1 O1 -11.5(3) . . . . ?
Si1 O4 C1 C2 168.23(18) . . . . ?
C3 C2 C1 O1 7.1(4) . . . . ?
C3 C2 C1 O4 -172.6(2) . . . . ?
O6 C6 C5 C4 -3.7(4) . . . . ?
O7 C6 C5 C4 176.2(2) . . . . ?
Dy1 O5 C4 O8 -160.57(17) . . . . ?
Dy1 O5 C4 C5 20.4(4) . . . . ?
Si7 O8 C4 O5 -6.9(3) . . . . ?
Si7 O8 C4 C5 172.21(19) . . . . ?
C6 C5 C4 O5 1.5(4) . . . . ?
C6 C5 C4 O8 -177.5(2) . . . . ?
O10 C9 C8 C7 6.6(4) . . . . ?
O11 C9 C8 C7 -172.5(2) . . . . ?
O9 C7 C8 C9 -1.7(4) . . . . ?
O12 C7 C8 C9 176.4(2) . . . . ?
C115 N1 C111 C112 0.5(5) . . . . ?
Dy1 N1 C111 C112 -167.0(3) . . . . ?
C111 N1 C115 C114 -0.6(4) . . . . ?
Dy1 N1 C115 C114 166.4(2) . . . . ?
C113 C114 C115 N1 0.6(5) . . . . ?
C115 C114 C113 C112 -0.4(5) . . . . ?
C114 C113 C112 C111 0.3(5) . . . . ?
N1 C111 C112 C113 -0.4(5) . . . . ?
